data_4129287
loop_
_publ_author_name
'Jian, Zhongbao'
'Baier, Moritz C.'
'Mecking, Stefan'

_publ_section_title
;
 Suppression of chain transfer in catalytic acrylate polymerization via
 rapid and selective secondary insertion.
;
_journal_issue 8
_journal_name_full 'Journal of the American Chemical Society'
_journal_page_first 2836
_journal_page_last 2839
_journal_paper_doi 10.1021/jacs.5b00179
_journal_volume 137
_journal_year 2015
_chemical_formula_moiety 'C29 H38 N O8 P Pd S'
_chemical_formula_sum 'C29 H38 N O8 P Pd S'
_chemical_formula_weight 698.03
_space_group_IT_number 14
_space_group_name_Hall '-P 2ybc'
_space_group_name_H-M_alt 'P 1 21/c 1'
_symmetry_cell_setting monoclinic
_symmetry_space_group_name_H-M 'P 1 21/c 1'
_atom_sites_solution_hydrogens geom
_atom_sites_solution_primary direct
_atom_sites_solution_secondary difmap
_audit_creation_method SHELXL-97
_cell_angle_alpha 90.00
_cell_angle_beta 92.979(6)
_cell_angle_gamma 90.00
_cell_formula_units_Z 4
_cell_length_a 12.5462(10)
_cell_length_b 13.8742(12)
_cell_length_c 17.3057(12)
_cell_measurement_reflns_used 13682
_cell_measurement_temperature 100(2)
_cell_measurement_theta_max 27.22
_cell_measurement_theta_min 1.48
_cell_volume 3008.3(4)
_computing_cell_refinement 'STOE X-AREA'
_computing_data_collection 'STOE X-AREA'
_computing_data_reduction 'STOE X-RED32'
_computing_structure_refinement 'SHELXL-97 (Sheldrick, 1997)'
_computing_structure_solution 'SHELXS-97 (Sheldrick, 1990)'
_diffrn_ambient_temperature 100(2)
_diffrn_detector_area_resol_mean 6.67
_diffrn_measured_fraction_theta_full 0.991
_diffrn_measured_fraction_theta_max 0.991
_diffrn_measurement_device_type 'STOE IPDS 2T'
_diffrn_measurement_method 'rotation method'
_diffrn_radiation_monochromator graphite
_diffrn_radiation_source 'fine-focus sealed tube'
_diffrn_radiation_type MoK\a
_diffrn_radiation_wavelength 0.71073
_diffrn_reflns_av_R_equivalents 0.0881
_diffrn_reflns_av_sigmaI/netI 0.0468
_diffrn_reflns_limit_h_max 15
_diffrn_reflns_limit_h_min -15
_diffrn_reflns_limit_k_max 17
_diffrn_reflns_limit_k_min -17
_diffrn_reflns_limit_l_max 21
_diffrn_reflns_limit_l_min -21
_diffrn_reflns_number 43900
_diffrn_reflns_theta_full 26.84
_diffrn_reflns_theta_max 26.84
_diffrn_reflns_theta_min 1.88
_exptl_absorpt_coefficient_mu 0.790
_exptl_absorpt_correction_T_max 0.8907
_exptl_absorpt_correction_T_min 0.8580
_exptl_absorpt_correction_type integration
_exptl_absorpt_process_details 'STOE X-RED32'
_exptl_crystal_colour yellow
_exptl_crystal_density_diffrn 1.541
_exptl_crystal_density_method 'not measured'
_exptl_crystal_description prism
_exptl_crystal_F_000 1440
_exptl_crystal_size_max 0.20
_exptl_crystal_size_mid 0.18
_exptl_crystal_size_min 0.15
_refine_diff_density_max 0.546
_refine_diff_density_min -1.383
_refine_diff_density_rms 0.097
_refine_ls_extinction_method none
_refine_ls_goodness_of_fit_ref 0.991
_refine_ls_hydrogen_treatment constr
_refine_ls_matrix_type full
_refine_ls_number_parameters 378
_refine_ls_number_reflns 6396
_refine_ls_number_restraints 0
_refine_ls_restrained_S_all 0.991
_refine_ls_R_factor_all 0.0642
_refine_ls_R_factor_gt 0.0459
_refine_ls_shift/su_max 0.001
_refine_ls_shift/su_mean 0.000
_refine_ls_structure_factor_coef Fsqd
_refine_ls_weighting_details 'calc w=1/[\s^2^(Fo^2^)+(0.0776P)^2^+0.0000P] where P=(Fo^2^+2Fc^2^)/3'
_refine_ls_weighting_scheme calc
_refine_ls_wR_factor_gt 0.1117
_refine_ls_wR_factor_ref 0.1191
_reflns_number_gt 4877
_reflns_number_total 6396
_reflns_threshold_expression >2sigma(I)
_cod_data_source_file ja5b00179_si_002.cif
_cod_data_source_block d:\tBuMeO3PdMApyr
_cod_original_sg_symbol_H-M 'P 21/c'
_cod_database_code 4129287

loop_
_symmetry_equiv_pos_as_xyz
'x, y, z'
'-x, y+1/2, -z+1/2'
'-x, -y, -z'
'x, -y-1/2, z-1/2'

loop_
_atom_site_label
_atom_site_type_symbol
_atom_site_fract_x
_atom_site_fract_y
_atom_site_fract_z
_atom_site_U_iso_or_equiv
_atom_site_adp_type
_atom_site_occupancy
_atom_site_symmetry_multiplicity
_atom_site_calc_flag
_atom_site_refinement_flags
C1 C 0.4966(4) 0.6079(4) 0.5714(3) 0.0600(12) Uani 1 1 d .
H1A H 0.4317 0.5724 0.5553 0.072 Uiso 1 1 calc R
H1B H 0.5529 0.5934 0.5360 0.072 Uiso 1 1 calc R
H1C H 0.4817 0.6772 0.5704 0.072 Uiso 1 1 calc R
C2 C 0.5336(4) 0.5776(3) 0.6542(3) 0.0465(9) Uani 1 1 d .
H2A H 0.6037 0.6075 0.6680 0.056 Uiso 1 1 calc R
H2B H 0.4818 0.6014 0.6910 0.056 Uiso 1 1 calc R
C3 C 0.5431(3) 0.4692(3) 0.6612(2) 0.0412(9) Uani 1 1 d .
H3A H 0.5807 0.4443 0.6158 0.049 Uiso 1 1 calc R
C4 C 0.4362(4) 0.4212(3) 0.6625(2) 0.0448(9) Uani 1 1 d .
C5 C 0.3434(5) 0.2738(4) 0.6430(5) 0.092(2) Uani 1 1 d .
H5A H 0.2932 0.3013 0.6038 0.111 Uiso 1 1 calc R
H5B H 0.3130 0.2780 0.6940 0.111 Uiso 1 1 calc R
H5C H 0.3568 0.2060 0.6307 0.111 Uiso 1 1 calc R
C6 C 0.4458(4) 0.3477(3) 0.8418(3) 0.0520(11) Uani 1 1 d .
H6A H 0.4608 0.2942 0.8099 0.062 Uiso 1 1 calc R
C7 C 0.3735(4) 0.3362(3) 0.8984(3) 0.0538(11) Uani 1 1 d .
H7A H 0.3392 0.2759 0.9051 0.065 Uiso 1 1 calc R
C8 C 0.3519(3) 0.4136(3) 0.9452(2) 0.0469(10) Uani 1 1 d .
H8A H 0.3038 0.4071 0.9855 0.056 Uiso 1 1 calc R
C9 C 0.4012(4) 0.5001(3) 0.9322(2) 0.0467(10) Uani 1 1 d .
H9A H 0.3862 0.5549 0.9627 0.056 Uiso 1 1 calc R
C10 C 0.4727(3) 0.5064(3) 0.8745(2) 0.0452(9) Uani 1 1 d .
H10A H 0.5068 0.5663 0.8659 0.054 Uiso 1 1 calc R
C11 C 0.7999(3) 0.4945(2) 0.61675(19) 0.0312(7) Uani 1 1 d .
C12 C 0.8231(3) 0.5894(2) 0.6411(2) 0.0311(7) Uani 1 1 d .
C13 C 0.8568(3) 0.6605(3) 0.5915(2) 0.0345(8) Uani 1 1 d .
H13A H 0.8750 0.7229 0.6106 0.041 Uiso 1 1 calc R
C14 C 0.8634(3) 0.6388(3) 0.5136(2) 0.0342(7) Uani 1 1 d .
C15 C 0.8346(3) 0.5473(3) 0.4861(2) 0.0358(8) Uani 1 1 d .
H15A H 0.8371 0.5334 0.4325 0.043 Uiso 1 1 calc R
C16 C 0.8025(3) 0.4773(2) 0.5363(2) 0.0324(7) Uani 1 1 d .
C17 C 0.7922(4) 0.3592(3) 0.4343(2) 0.0477(10) Uani 1 1 d .
H17C H 0.7720 0.2916 0.4266 0.057 Uiso 1 1 calc R
H17B H 0.8684 0.3670 0.4261 0.057 Uiso 1 1 calc R
H17A H 0.7506 0.3997 0.3974 0.057 Uiso 1 1 calc R
C18 C 0.8720(4) 0.6809(3) 0.7540(2) 0.0528(11) Uani 1 1 d .
H18A H 0.8483 0.7439 0.7341 0.063 Uiso 1 1 calc R
H18B H 0.9471 0.6711 0.7432 0.063 Uiso 1 1 calc R
H18C H 0.8639 0.6784 0.8100 0.063 Uiso 1 1 calc R
C19 C 0.9247(3) 0.7974(3) 0.4874(2) 0.0421(9) Uani 1 1 d .
H19C H 0.9451 0.8372 0.4437 0.050 Uiso 1 1 calc R
H19B H 0.9852 0.7924 0.5254 0.050 Uiso 1 1 calc R
H19A H 0.8641 0.8272 0.5117 0.050 Uiso 1 1 calc R
C20 C 0.7876(3) 0.2785(3) 0.6710(2) 0.0358(8) Uani 1 1 d .
C21 C 0.8857(3) 0.2516(3) 0.6268(2) 0.0397(8) Uani 1 1 d .
H21A H 0.9503 0.2619 0.6601 0.048 Uiso 1 1 calc R
H21B H 0.8886 0.2920 0.5805 0.048 Uiso 1 1 calc R
H21C H 0.8812 0.1837 0.6115 0.048 Uiso 1 1 calc R
C22 C 0.6855(3) 0.2448(3) 0.6265(2) 0.0436(9) Uani 1 1 d .
H22A H 0.6757 0.2816 0.5783 0.052 Uiso 1 1 calc R
H22B H 0.6241 0.2553 0.6583 0.052 Uiso 1 1 calc R
H22C H 0.6914 0.1761 0.6145 0.052 Uiso 1 1 calc R
C23 C 0.7952(4) 0.2260(3) 0.7489(2) 0.0454(10) Uani 1 1 d .
H23C H 0.7972 0.1563 0.7401 0.055 Uiso 1 1 calc R
H23B H 0.7329 0.2421 0.7782 0.055 Uiso 1 1 calc R
H23A H 0.8604 0.2460 0.7782 0.055 Uiso 1 1 calc R
C24 C 0.9028(3) 0.4328(2) 0.7552(2) 0.0324(7) Uani 1 1 d .
C25 C 0.9971(3) 0.4359(2) 0.7157(2) 0.0361(8) Uani 1 1 d .
H25A H 0.9937 0.4256 0.6614 0.043 Uiso 1 1 calc R
C26 C 1.0959(3) 0.4538(3) 0.7534(2) 0.0378(8) Uani 1 1 d .
H26A H 1.1590 0.4543 0.7253 0.045 Uiso 1 1 calc R
C27 C 1.1009(3) 0.4709(3) 0.8323(2) 0.0388(8) Uani 1 1 d .
H27A H 1.1676 0.4839 0.8587 0.047 Uiso 1 1 calc R
C28 C 1.0084(3) 0.4690(3) 0.8728(2) 0.0370(8) Uani 1 1 d .
H28A H 1.0126 0.4812 0.9269 0.044 Uiso 1 1 calc R
C29 C 0.9096(3) 0.4496(2) 0.8360(2) 0.0337(7) Uani 1 1 d .
N1 N 0.4956(3) 0.4309(2) 0.83012(19) 0.0396(7) Uani 1 1 d .
O1 O 0.4425(3) 0.3267(2) 0.6441(2) 0.0653(10) Uani 1 1 d .
O2 O 0.3538(3) 0.4593(2) 0.6781(2) 0.0561(8) Uani 1 1 d .
O3 O 0.8090(2) 0.60723(17) 0.71732(14) 0.0338(5) Uani 1 1 d .
O4 O 0.8951(2) 0.70284(18) 0.46006(15) 0.0405(6) Uani 1 1 d .
O5 O 0.7711(2) 0.38784(18) 0.51200(14) 0.0391(6) Uani 1 1 d .
O6 O 0.7196(2) 0.38536(18) 0.86516(14) 0.0357(6) Uani 1 1 d .
O7 O 0.8382(2) 0.4317(2) 0.97268(15) 0.0433(6) Uani 1 1 d .
O8 O 0.7585(2) 0.55471(17) 0.88821(15) 0.0385(6) Uani 1 1 d .
P1 P 0.77763(7) 0.41042(6) 0.69587(5) 0.0306(2) Uani 1 1 d .
Pd1 Pd 0.62990(2) 0.429418(19) 0.761527(16) 0.03283(10) Uani 1 1 d .
S1 S 0.79831(8) 0.45707(6) 0.89593(5) 0.0342(2) Uani 1 1 d .

loop_
_atom_site_aniso_label
_atom_site_aniso_U_11
_atom_site_aniso_U_22
_atom_site_aniso_U_33
_atom_site_aniso_U_23
_atom_site_aniso_U_13
_atom_site_aniso_U_12
C1 0.061(3) 0.055(3) 0.062(3) 0.011(2) -0.006(2) -0.003(2)
C2 0.045(2) 0.043(2) 0.051(2) 0.0055(18) -0.0024(19) 0.0005(18)
C3 0.039(2) 0.041(2) 0.043(2) 0.0013(16) 0.0008(17) -0.0007(17)
C4 0.044(2) 0.045(2) 0.046(2) 0.0029(17) 0.0013(18) 0.0016(18)
C5 0.057(3) 0.058(3) 0.159(7) 0.004(4) -0.035(4) -0.023(3)
C6 0.049(3) 0.050(2) 0.058(3) -0.007(2) 0.021(2) -0.007(2)
C7 0.052(3) 0.049(2) 0.063(3) 0.001(2) 0.019(2) -0.010(2)
C8 0.040(2) 0.059(3) 0.042(2) -0.0009(18) 0.0101(17) -0.0003(19)
C9 0.050(3) 0.048(2) 0.042(2) 0.0007(18) 0.0069(18) 0.0122(19)
C10 0.048(2) 0.040(2) 0.048(2) -0.0008(17) 0.0105(18) 0.0063(17)
C11 0.0321(18) 0.0321(16) 0.0295(16) -0.0022(13) 0.0030(13) 0.0017(14)
C12 0.0297(18) 0.0342(17) 0.0296(16) -0.0009(13) 0.0044(13) 0.0009(13)
C13 0.039(2) 0.0305(17) 0.0339(18) -0.0004(14) 0.0056(15) -0.0008(14)
C14 0.0346(19) 0.0344(17) 0.0339(17) 0.0051(14) 0.0040(15) -0.0012(14)
C15 0.042(2) 0.0342(17) 0.0308(17) -0.0003(14) 0.0027(15) 0.0008(15)
C16 0.0340(19) 0.0308(17) 0.0323(17) -0.0023(13) 0.0022(14) -0.0015(14)
C17 0.071(3) 0.039(2) 0.0333(19) -0.0081(16) 0.0045(19) -0.0020(19)
C18 0.066(3) 0.052(2) 0.040(2) -0.0094(18) 0.011(2) -0.026(2)
C19 0.048(2) 0.0341(18) 0.044(2) 0.0026(16) 0.0099(18) -0.0019(16)
C20 0.043(2) 0.0316(17) 0.0339(18) -0.0005(14) 0.0068(15) -0.0014(15)
C21 0.042(2) 0.0384(19) 0.039(2) -0.0053(15) 0.0070(16) 0.0050(15)
C22 0.045(2) 0.037(2) 0.049(2) -0.0032(16) 0.0070(18) -0.0076(16)
C23 0.066(3) 0.0305(18) 0.041(2) 0.0045(16) 0.0147(19) 0.0031(18)
C24 0.0352(18) 0.0295(16) 0.0327(17) 0.0040(14) 0.0029(14) 0.0014(14)
C25 0.037(2) 0.0317(17) 0.0395(19) -0.0001(15) 0.0036(15) 0.0011(15)
C26 0.037(2) 0.0326(17) 0.044(2) 0.0025(15) 0.0075(16) 0.0007(14)
C27 0.036(2) 0.0349(18) 0.045(2) 0.0010(16) -0.0039(16) 0.0002(15)
C28 0.043(2) 0.0339(17) 0.0334(18) 0.0000(14) -0.0013(16) 0.0005(15)
C29 0.039(2) 0.0268(16) 0.0357(18) 0.0016(13) 0.0018(15) 0.0007(14)
N1 0.0317(16) 0.0417(17) 0.0459(18) -0.0027(14) 0.0085(14) -0.0008(13)
O1 0.0441(18) 0.0454(17) 0.105(3) -0.0095(18) -0.0113(18) -0.0064(14)
O2 0.0403(17) 0.0633(19) 0.065(2) 0.0010(16) 0.0025(15) 0.0004(14)
O3 0.0411(14) 0.0315(12) 0.0290(12) -0.0045(9) 0.0038(10) -0.0017(10)
O4 0.0498(16) 0.0363(13) 0.0358(13) 0.0031(11) 0.0071(12) -0.0067(12)
O5 0.0530(17) 0.0339(13) 0.0304(12) -0.0041(10) 0.0023(11) -0.0052(12)
O6 0.0398(15) 0.0334(13) 0.0344(13) -0.0004(10) 0.0072(11) -0.0034(11)
O7 0.0477(16) 0.0525(16) 0.0298(13) 0.0049(12) 0.0019(11) 0.0040(13)
O8 0.0445(16) 0.0305(13) 0.0410(14) -0.0023(10) 0.0066(12) 0.0037(11)
P1 0.0317(5) 0.0295(4) 0.0308(4) -0.0009(3) 0.0053(4) 0.0000(3)
Pd1 0.03149(16) 0.03272(15) 0.03473(15) 0.00020(11) 0.00620(11) -0.00014(11)
S1 0.0382(5) 0.0338(4) 0.0309(4) -0.0002(3) 0.0046(4) 0.0007(4)

loop_
_atom_type_symbol
_atom_type_description
_atom_type_scat_dispersion_real
_atom_type_scat_dispersion_imag
_atom_type_scat_source
C C 0.0033 0.0016 'International Tables Vol C Tables 4.2.6.8 and 6.1.1.4'
H H 0.0000 0.0000 'International Tables Vol C Tables 4.2.6.8 and 6.1.1.4'
N N 0.0061 0.0033 'International Tables Vol C Tables 4.2.6.8 and 6.1.1.4'
O O 0.0106 0.0060 'International Tables Vol C Tables 4.2.6.8 and 6.1.1.4'
P P 0.1023 0.0942 'International Tables Vol C Tables 4.2.6.8 and 6.1.1.4'
Pd Pd -0.9988 1.0072 'International Tables Vol C Tables 4.2.6.8 and 6.1.1.4'
S S 0.1246 0.1234 'International Tables Vol C Tables 4.2.6.8 and 6.1.1.4'

loop_
_geom_angle_atom_site_label_1
_geom_angle_atom_site_label_2
_geom_angle_atom_site_label_3
_geom_angle
C3 C2 C1 111.4(4)
C4 C3 C2 112.1(4)
C4 C3 Pd1 107.5(3)
C2 C3 Pd1 111.5(3)
O2 C4 O1 122.7(4)
O2 C4 C3 126.0(4)
O1 C4 C3 111.3(4)
N1 C6 C7 122.6(4)
C6 C7 C8 118.9(4)
C9 C8 C7 118.7(4)
C8 C9 C10 119.2(4)
N1 C10 C9 122.2(4)
C12 C11 C16 116.0(3)
C12 C11 P1 114.2(3)
C16 C11 P1 129.8(3)
O3 C12 C13 121.9(3)
O3 C12 C11 115.1(3)
C13 C12 C11 123.0(3)
C12 C13 C14 118.8(3)
O4 C14 C13 123.8(3)
O4 C14 C15 116.2(3)
C13 C14 C15 120.0(3)
C16 C15 C14 120.4(3)
O5 C16 C15 122.5(3)
O5 C16 C11 115.9(3)
C15 C16 C11 121.5(3)
C21 C20 C23 108.0(3)
C21 C20 C22 110.4(3)
C23 C20 C22 108.0(3)
C21 C20 P1 114.6(3)
C23 C20 P1 105.2(2)
C22 C20 P1 110.3(3)
C25 C24 C29 118.0(3)
C25 C24 P1 116.5(3)
C29 C24 P1 125.4(3)
C26 C25 C24 122.1(4)
C27 C26 C25 119.1(4)
C26 C27 C28 119.9(4)
C27 C28 C29 121.4(3)
C28 C29 C24 119.4(3)
C28 C29 S1 115.3(3)
C24 C29 S1 125.1(3)
C6 N1 C10 118.3(4)
C6 N1 Pd1 118.1(3)
C10 N1 Pd1 122.1(3)
C4 O1 C5 115.8(4)
C12 O3 C18 117.8(3)
C14 O4 C19 116.9(3)
C16 O5 C17 118.4(3)
S1 O6 Pd1 114.72(14)
C11 P1 C24 98.59(16)
C11 P1 C20 115.65(16)
C24 P1 C20 102.94(16)
C11 P1 Pd1 117.84(12)
C24 P1 Pd1 113.45(12)
C20 P1 Pd1 107.27(12)
C3 Pd1 N1 93.92(15)
C3 Pd1 O6 178.94(13)
N1 Pd1 O6 86.13(11)
C3 Pd1 P1 91.09(12)
N1 Pd1 P1 172.88(9)
O6 Pd1 P1 88.77(7)
O7 S1 O8 114.60(16)
O7 S1 O6 111.16(16)
O8 S1 O6 112.02(16)
O7 S1 C29 106.06(17)
O8 S1 C29 106.13(16)
O6 S1 C29 106.18(16)

loop_
_geom_bond_atom_site_label_1
_geom_bond_atom_site_label_2
_geom_bond_distance
C1 C2 1.541(6)
C2 C3 1.514(5)
C3 C4 1.499(6)
C3 Pd1 2.075(4)
C4 O2 1.204(5)
C4 O1 1.353(5)
C5 O1 1.444(6)
C6 N1 1.333(5)
C6 C7 1.378(6)
C7 C8 1.380(6)
C8 C9 1.374(6)
C9 C10 1.380(6)
C10 N1 1.338(5)
C11 C12 1.408(5)
C11 C16 1.415(5)
C11 P1 1.831(4)
C12 O3 1.362(4)
C12 C13 1.387(5)
C13 C14 1.388(5)
C14 O4 1.358(4)
C14 C15 1.397(5)
C15 C16 1.378(5)
C16 O5 1.362(4)
C17 O5 1.439(4)
C18 O3 1.420(5)
C19 O4 1.437(5)
C20 C21 1.528(5)
C20 C23 1.531(5)
C20 C22 1.533(6)
C20 P1 1.885(4)
C24 C25 1.397(5)
C24 C29 1.415(5)
C24 P1 1.858(4)
C25 C26 1.392(6)
C26 C27 1.385(5)
C27 C28 1.387(6)
C28 C29 1.390(5)
C29 S1 1.785(4)
N1 Pd1 2.111(3)
O6 S1 1.481(3)
O6 Pd1 2.156(3)
O7 S1 1.439(3)
O8 S1 1.448(3)
P1 Pd1 2.2393(10)

loop_
_geom_torsion_atom_site_label_1
_geom_torsion_atom_site_label_2
_geom_torsion_atom_site_label_3
_geom_torsion_atom_site_label_4
_geom_torsion
C1 C2 C3 C4 -74.6(5)
C1 C2 C3 Pd1 164.8(3)
C2 C3 C4 O2 -20.0(6)
Pd1 C3 C4 O2 102.9(4)
C2 C3 C4 O1 160.4(4)
Pd1 C3 C4 O1 -76.7(4)
N1 C6 C7 C8 -0.2(8)
C6 C7 C8 C9 1.6(7)
C7 C8 C9 C10 -1.6(7)
C8 C9 C10 N1 0.2(7)
C16 C11 C12 O3 173.2(3)
P1 C11 C12 O3 -9.8(4)
C16 C11 C12 C13 -6.2(5)
P1 C11 C12 C13 170.8(3)
O3 C12 C13 C14 -176.3(3)
C11 C12 C13 C14 3.1(6)
C12 C13 C14 O4 179.8(3)
C12 C13 C14 C15 1.2(6)
O4 C14 C15 C16 179.4(3)
C13 C14 C15 C16 -1.9(6)
C14 C15 C16 O5 178.4(3)
C14 C15 C16 C11 -1.5(6)
C12 C11 C16 O5 -174.5(3)
P1 C11 C16 O5 9.0(5)
C12 C11 C16 C15 5.3(5)
P1 C11 C16 C15 -171.1(3)
C29 C24 C25 C26 0.7(5)
P1 C24 C25 C26 178.9(3)
C24 C25 C26 C27 -1.3(5)
C25 C26 C27 C28 0.7(5)
C26 C27 C28 C29 0.4(6)
C27 C28 C29 C24 -1.0(5)
C27 C28 C29 S1 -176.4(3)
C25 C24 C29 C28 0.4(5)
P1 C24 C29 C28 -177.6(3)
C25 C24 C29 S1 175.4(3)
P1 C24 C29 S1 -2.6(5)
C7 C6 N1 C10 -1.2(7)
C7 C6 N1 Pd1 165.3(4)
C9 C10 N1 C6 1.2(6)
C9 C10 N1 Pd1 -164.7(3)
O2 C4 O1 C5 0.9(7)
C3 C4 O1 C5 -179.5(5)
C13 C12 O3 C18 -28.2(5)
C11 C12 O3 C18 152.4(4)
C13 C14 O4 C19 1.2(5)
C15 C14 O4 C19 179.8(3)
C15 C16 O5 C17 12.6(5)
C11 C16 O5 C17 -167.5(3)
C12 C11 P1 C24 -53.4(3)
C16 C11 P1 C24 123.1(4)
C12 C11 P1 C20 -162.3(3)
C16 C11 P1 C20 14.3(4)
C12 C11 P1 Pd1 69.0(3)
C16 C11 P1 Pd1 -114.5(3)
C25 C24 P1 C11 -45.6(3)
C29 C24 P1 C11 132.4(3)
C25 C24 P1 C20 73.4(3)
C29 C24 P1 C20 -108.7(3)
C25 C24 P1 Pd1 -171.1(2)
C29 C24 P1 Pd1 6.9(3)
C21 C20 P1 C11 47.2(3)
C23 C20 P1 C11 165.7(3)
C22 C20 P1 C11 -78.1(3)
C21 C20 P1 C24 -59.1(3)
C23 C20 P1 C24 59.4(3)
C22 C20 P1 C24 175.7(3)
C21 C20 P1 Pd1 -179.0(2)
C23 C20 P1 Pd1 -60.5(3)
C22 C20 P1 Pd1 55.7(3)
C4 C3 Pd1 N1 -36.4(3)
C2 C3 Pd1 N1 86.8(3)
C4 C3 Pd1 O6 56(7)
C2 C3 Pd1 O6 179(100)
C4 C3 Pd1 P1 138.6(3)
C2 C3 Pd1 P1 -98.2(3)
C6 N1 Pd1 C3 96.2(3)
C10 N1 Pd1 C3 -97.9(3)
C6 N1 Pd1 O6 -82.7(3)
C10 N1 Pd1 O6 83.1(3)
C6 N1 Pd1 P1 -38.4(10)
C10 N1 Pd1 P1 127.4(7)
S1 O6 Pd1 C3 154(7)
S1 O6 Pd1 N1 -113.14(17)
S1 O6 Pd1 P1 71.83(14)
C11 P1 Pd1 C3 36.62(17)
C24 P1 Pd1 C3 151.03(16)
C20 P1 Pd1 C3 -95.99(17)
C11 P1 Pd1 N1 171.4(7)
C24 P1 Pd1 N1 -74.2(8)
C20 P1 Pd1 N1 38.8(8)
C11 P1 Pd1 O6 -144.43(14)
C24 P1 Pd1 O6 -30.02(13)
C20 P1 Pd1 O6 82.97(14)
Pd1 O6 S1 O7 167.85(15)
Pd1 O6 S1 O8 38.2(2)
Pd1 O6 S1 C29 -77.23(18)
C28 C29 S1 O7 -29.8(3)
C24 C29 S1 O7 155.0(3)
C28 C29 S1 O8 92.5(3)
C24 C29 S1 O8 -82.7(3)
C28 C29 S1 O6 -148.2(3)
C24 C29 S1 O6 36.7(3)
